data_9005450
loop_
_publ_author_name
'Krivovichev, S. V.'
'Chakhmouradian, A. R.'
'Mitchell, R. H.'
'Filatov, S. K.'
'Chukanov, N. V.'

_publ_section_title
;
 Crystal structure of isolueshite and its synthetic compositional analogue
 Sample: isolueshite
;
_journal_name_full 'European Journal of Mineralogy'
_journal_page_first 597
_journal_page_last 607
_journal_volume 12
_journal_year 2000
_chemical_formula_sum 'Ca0.06 La0.19 Na0.75 Nb0.5 O3 Ti0.5'
_chemical_name_mineral Isolueshite
_space_group_IT_number 221
_symmetry_space_group_name_Hall '-P 4 2 3'
_symmetry_space_group_name_H-M 'P m -3 m'
_cell_angle_alpha 90
_cell_angle_beta 90
_cell_angle_gamma 90
_cell_length_a 3.909
_cell_length_b 3.909
_cell_length_c 3.909
_cell_formula_units_Z 1
_cell_volume 59.731
_database_code_amcsd 0006836
_exptl_crystal_density_diffrn 4.571
_cod_original_formula_sum '(Na.75 La.19 Ca.06) (Nb.5 Ti.5) O3'
_cod_database_code 9005450

loop_
_space_group_symop_operation_xyz
x,y,z
z,-x,y
-y,z,-x
x,-y,z
-z,x,-y
y,-z,x
-x,y,-z
x,-z,-y
-z,y,x
y,-x,-z
-x,z,y
z,-y,-x
-y,x,z
x,z,y
-z,-y,-x
y,x,z
-x,-z,-y
z,y,x
-y,-x,-z
z,x,-y
-y,-z,x
x,y,-z
-z,-x,y
y,z,-x
-x,-y,z
-z,x,y
y,-z,-x
-x,y,z
z,-x,-y
-y,z,x
x,-y,-z
-x,z,-y
z,-y,x
-y,x,-z
x,-z,y
-z,y,-x
y,-x,z
-x,-z,y
z,y,-x
-y,-x,z
x,z,-y
-z,-y,x
y,x,-z
-z,-x,-y
y,z,x
-x,-y,-z
z,x,y
-y,-z,-x

loop_
_atom_site_aniso_label
_atom_site_aniso_U_11
_atom_site_aniso_U_22
_atom_site_aniso_U_33
_atom_site_aniso_U_12
_atom_site_aniso_U_13
_atom_site_aniso_U_23
Na 0.01820 0.01820 0.01820 0.00000 0.00000 0.00000
La 0.01820 0.01820 0.01820 0.00000 0.00000 0.00000
Ca 0.01820 0.01820 0.01820 0.00000 0.00000 0.00000
Nb 0.01340 0.01340 0.01340 0.00000 0.00000 0.00000
Ti 0.01340 0.01340 0.01340 0.00000 0.00000 0.00000
O 0.02500 0.01200 0.05000 0.00000 0.00000 0.00000

loop_
_atom_site_label
_atom_site_fract_x
_atom_site_fract_y
_atom_site_fract_z
_atom_site_occupancy
_atom_site_U_iso_or_equiv
Na 0.00000 0.00000 0.00000 0.75000 0.01820
La 0.00000 0.00000 0.00000 0.19000 0.01820
Ca 0.00000 0.00000 0.00000 0.06000 0.01820
Nb 0.50000 0.50000 0.50000 0.50000 0.01340
Ti 0.50000 0.50000 0.50000 0.50000 0.01340
O 0.57900 0.00000 0.50000 0.25000 0.02900

loop_
_cod_related_entry_id
_cod_related_entry_database
_cod_related_entry_code
1 AMCSD 0006836
